data_1553442
loop_
_publ_author_name
'Peng, Xingao'
'Kaga, Atsushi'
'Hirao, Hajime'
'Chiba, Shunsuke'

_publ_section_title
;
 Hydroamination of alkenyl N-arylhydrazones mediated by t-BuOK for the
 synthesis of nitrogen heterocycles
;
_journal_issue 5
_journal_name_full 'Organic Chemistry Frontiers'
_journal_page_first 609
_journal_paper_doi 10.1039/C6QO00053C
_journal_volume 3
_journal_year 2016
_chemical_formula_sum 'C20 H24 N2'
_chemical_formula_weight 292.41
_space_group_crystal_system monoclinic
_space_group_IT_number 14
_space_group_name_Hall '-P 2yn'
_space_group_name_H-M_alt 'P 1 21/n 1'
_atom_sites_solution_hydrogens geom
_audit_update_record
;
2016-02-02 deposited with the CCDC.
2016-03-09 downloaded from the CCDC.
;
_cell_angle_alpha 90
_cell_angle_beta 105.214(2)
_cell_angle_gamma 90
_cell_formula_units_Z 4
_cell_length_a 13.1094(7)
_cell_length_b 8.9430(5)
_cell_length_c 14.6031(9)
_cell_measurement_reflns_used 5471
_cell_measurement_temperature 103.(2)
_cell_measurement_theta_max 28.2625
_cell_measurement_theta_min 2.6975
_cell_volume 1652.03(16)
_computing_cell_refinement 'SAINT V8.34A (Bruker AXS Inc., 2013)'
_computing_data_collection 'APEX2 (Bruker AXS Inc., 2013)'
_computing_data_reduction 'SAINT V8.34A (Bruker AXS Inc., 2013)'
_computing_molecular_graphics 'XP (Bruker AXS Inc., 2013)'
_computing_publication_material 'APEX2 (Bruker AXS Inc., 2013)'
_computing_structure_refinement 'SHELXL-2013 (Sheldrick, 2013)'
_diffrn_ambient_temperature 103.(2)
_diffrn_detector_area_resol_mean 8.3333
_diffrn_measured_fraction_theta_full 0.999
_diffrn_measured_fraction_theta_max 0.999
_diffrn_measurement_device_type 'CCD area detector'
_diffrn_measurement_method 'phi and omega scans'
_diffrn_radiation_monochromator graphite
_diffrn_radiation_type MoK\a
_diffrn_radiation_wavelength 0.71073
_diffrn_reflns_av_R_equivalents 0.0279
_diffrn_reflns_av_unetI/netI 0.0272
_diffrn_reflns_limit_h_max 15
_diffrn_reflns_limit_h_min -17
_diffrn_reflns_limit_k_max 11
_diffrn_reflns_limit_k_min -11
_diffrn_reflns_limit_l_max 19
_diffrn_reflns_limit_l_min -19
_diffrn_reflns_number 15157
_diffrn_reflns_theta_full 28.30
_diffrn_reflns_theta_max 28.30
_diffrn_reflns_theta_min 2.79
_diffrn_source 'fine-focus sealed tube'
_exptl_absorpt_coefficient_mu 0.069
_exptl_absorpt_correction_T_max 0.99
_exptl_absorpt_correction_T_min 0.86
_exptl_absorpt_correction_type multi-scan
_exptl_absorpt_process_details 'SADABS V2012/1 (Bruker AXS Inc.)'
_exptl_crystal_colour colourless
_exptl_crystal_density_diffrn 1.176
_exptl_crystal_density_method 'not measured'
_exptl_crystal_description plate
_exptl_crystal_F_000 632
_exptl_crystal_size_max 0.420
_exptl_crystal_size_mid 0.400
_exptl_crystal_size_min 0.160
_refine_diff_density_max 0.327
_refine_diff_density_min -0.240
_refine_ls_extinction_method none
_refine_ls_goodness_of_fit_ref 1.027
_refine_ls_hydrogen_treatment constr
_refine_ls_matrix_type full
_refine_ls_number_parameters 202
_refine_ls_number_reflns 4105
_refine_ls_number_restraints 0
_refine_ls_restrained_S_all 1.027
_refine_ls_R_factor_all 0.0530
_refine_ls_R_factor_gt 0.0421
_refine_ls_shift/su_max 0.000
_refine_ls_shift/su_mean 0.000
_refine_ls_structure_factor_coef Fsqd
_refine_ls_weighting_details 'w=1/[\s^2^(Fo^2^)+(0.0641P)^2^+0.4461P] where P=(Fo^2^+2Fc^2^)/3'
_refine_ls_weighting_scheme calc
_refine_ls_wR_factor_gt 0.1089
_refine_ls_wR_factor_ref 0.1168
_reflns_number_gt 3394
_reflns_number_total 4105
_reflns_threshold_expression 'I > 2\s(I)'
_cod_data_source_file c6qo00053c2.cif
_cod_data_source_block I
_cod_database_code 1553442

loop_
_space_group_symop_operation_xyz
'x, y, z'
'-x+1/2, y+1/2, -z+1/2'
'-x, -y, -z'
'x-1/2, -y-1/2, z-1/2'

loop_
_atom_site_type_symbol
_atom_site_label
_atom_site_fract_x
_atom_site_fract_y
_atom_site_fract_z
_atom_site_U_iso_or_equiv
_atom_site_adp_type
_atom_site_calc_flag
_atom_site_refinement_flags_adp
_atom_site_refinement_flags_posn
_atom_site_occupancy
C C1 0.14474(8) 0.57735(11) 0.29111(8) 0.0134(2) Uani d . . 1
C C2 0.04467(9) 0.63430(12) 0.29058(8) 0.0162(2) Uani d . . 1
H H2 -0.0038 0.6604 0.2321 0.019 Uiso calc U R 1
C C3 0.01613(10) 0.65262(13) 0.37503(9) 0.0221(3) Uani d . . 1
H H3 -0.0514 0.6927 0.3737 0.026 Uiso calc U R 1
C C4 0.08466(10) 0.61328(14) 0.46126(9) 0.0247(3) Uani d . . 1
H H4 0.0651 0.6275 0.5188 0.03 Uiso calc U R 1
C C5 0.18205(10) 0.55294(13) 0.46202(8) 0.0226(3) Uani d . . 1
H H5 0.2288 0.5234 0.5206 0.027 Uiso calc U R 1
C C6 0.21284(9) 0.53472(12) 0.37824(8) 0.0173(2) Uani d . . 1
H H6 0.2801 0.4933 0.3802 0.021 Uiso calc U R 1
C C7 0.13805(8) 0.64776(12) 0.05093(8) 0.0157(2) Uani d . . 1
C C8 0.06894(10) 0.74681(16) -0.02359(9) 0.0274(3) Uani d . . 1
H H8A 0.0235 0.6847 -0.0731 0.041 Uiso calc U R 1
H H8B 0.1135 0.8105 -0.0517 0.041 Uiso calc U R 1
H H8C 0.0249 0.8096 0.0057 0.041 Uiso calc U R 1
C C9 0.22151(8) 0.55212(12) 0.02344(8) 0.0150(2) Uani d . . 1
C C10 0.30259(9) 0.64983(13) -0.00893(8) 0.0201(2) Uani d . . 1
H H10A 0.2665 0.707 -0.0654 0.03 Uiso calc U R 1
H H10B 0.3565 0.5856 -0.0241 0.03 Uiso calc U R 1
H H10C 0.3363 0.7189 0.0421 0.03 Uiso calc U R 1
C C11 0.16681(10) 0.45132(14) -0.06084(9) 0.0238(3) Uani d . . 1
H H11A 0.109 0.3962 -0.0452 0.036 Uiso calc U R 1
H H11B 0.2182 0.3804 -0.0738 0.036 Uiso calc U R 1
H H11C 0.1384 0.5133 -0.1171 0.036 Uiso calc U R 1
C C12 0.27579(8) 0.45131(11) 0.10727(8) 0.0145(2) Uani d . . 1
H H12A 0.2375 0.3548 0.101 0.017 Uiso calc U R 1
H H12B 0.3487 0.4303 0.1036 0.017 Uiso calc U R 1
C C13 0.28062(8) 0.51743(11) 0.20463(7) 0.0126(2) Uani d . . 1
H H13 0.3044 0.4365 0.2528 0.015 Uiso calc U R 1
C C14 0.35566(8) 0.65195(11) 0.23500(8) 0.0132(2) Uani d . . 1
H H14A 0.3318 0.7341 0.1889 0.016 Uiso calc U R 1
H H14B 0.3499 0.6876 0.2976 0.016 Uiso calc U R 1
C C15 0.47042(8) 0.61942(11) 0.24171(7) 0.0134(2) Uani d . . 1
C C16 0.51887(9) 0.49006(12) 0.28608(8) 0.0165(2) Uani d . . 1
H H16 0.479 0.4205 0.3117 0.02 Uiso calc U R 1
C C17 0.62511(9) 0.46202(13) 0.29320(9) 0.0203(2) Uani d . . 1
H H17 0.6569 0.3728 0.3228 0.024 Uiso calc U R 1
C C18 0.68474(9) 0.56335(14) 0.25739(9) 0.0233(3) Uani d . . 1
H H18 0.7573 0.5442 0.2626 0.028 Uiso calc U R 1
C C19 0.63757(9) 0.69271(14) 0.21405(9) 0.0239(3) Uani d . . 1
H H19 0.6781 0.7629 0.1897 0.029 Uiso calc U R 1
C C20 0.53106(9) 0.72056(13) 0.20592(8) 0.0186(2) Uani d . . 1
H H20 0.4994 0.8094 0.1757 0.022 Uiso calc U R 1
N N1 0.17288(7) 0.55925(10) 0.20525(6) 0.01294(19) Uani d . . 1
N N2 0.11562(7) 0.64881(10) 0.13168(7) 0.0146(2) Uani d . . 1

loop_
_atom_site_aniso_label
_atom_site_aniso_U_11
_atom_site_aniso_U_22
_atom_site_aniso_U_33
_atom_site_aniso_U_12
_atom_site_aniso_U_13
_atom_site_aniso_U_23
C1 0.0175(5) 0.0105(4) 0.0133(5) -0.0034(4) 0.0058(4) -0.0007(4)
C2 0.0170(5) 0.0150(5) 0.0178(5) -0.0035(4) 0.0067(4) -0.0016(4)
C3 0.0237(6) 0.0212(6) 0.0263(6) -0.0059(5) 0.0154(5) -0.0058(5)
C4 0.0368(7) 0.0237(6) 0.0187(6) -0.0109(5) 0.0162(5) -0.0047(5)
C5 0.0348(7) 0.0195(6) 0.0129(6) -0.0078(5) 0.0054(5) 0.0010(4)
C6 0.0218(5) 0.0148(5) 0.0149(5) -0.0021(4) 0.0042(4) 0.0012(4)
C7 0.0149(5) 0.0177(5) 0.0141(5) 0.0000(4) 0.0035(4) 0.0018(4)
C8 0.0251(6) 0.0374(7) 0.0199(6) 0.0099(5) 0.0063(5) 0.0119(5)
C9 0.0158(5) 0.0177(5) 0.0122(5) -0.0026(4) 0.0050(4) -0.0017(4)
C10 0.0207(5) 0.0230(6) 0.0187(6) -0.0036(4) 0.0091(4) 0.0008(4)
C11 0.0270(6) 0.0281(6) 0.0160(6) -0.0074(5) 0.0054(5) -0.0065(5)
C12 0.0155(5) 0.0128(5) 0.0157(5) -0.0002(4) 0.0051(4) -0.0026(4)
C13 0.0123(5) 0.0120(4) 0.0135(5) 0.0015(4) 0.0032(4) 0.0012(4)
C14 0.0140(5) 0.0115(5) 0.0140(5) 0.0003(4) 0.0035(4) -0.0012(4)
C15 0.0140(5) 0.0139(5) 0.0117(5) -0.0012(4) 0.0023(4) -0.0041(4)
C16 0.0164(5) 0.0154(5) 0.0174(6) -0.0009(4) 0.0037(4) -0.0007(4)
C17 0.0171(5) 0.0204(5) 0.0211(6) 0.0030(4) 0.0013(4) -0.0014(4)
C18 0.0137(5) 0.0304(6) 0.0257(6) 0.0005(4) 0.0051(4) -0.0039(5)
C19 0.0193(5) 0.0260(6) 0.0282(7) -0.0060(5) 0.0095(5) 0.0002(5)
C20 0.0184(5) 0.0173(5) 0.0203(6) -0.0017(4) 0.0052(4) 0.0009(4)
N1 0.0123(4) 0.0152(4) 0.0115(4) 0.0019(3) 0.0035(3) 0.0026(3)
N2 0.0133(4) 0.0164(4) 0.0137(5) 0.0016(3) 0.0025(3) 0.0033(3)

loop_
_atom_type_symbol
_atom_type_description
_atom_type_scat_dispersion_real
_atom_type_scat_dispersion_imag
_atom_type_scat_source
C C 0.0033 0.0016 'International Tables Vol C Tables 4.2.6.8 and 6.1.1.4'
H H 0.0000 0.0000 'International Tables Vol C Tables 4.2.6.8 and 6.1.1.4'
N N 0.0061 0.0033 'International Tables Vol C Tables 4.2.6.8 and 6.1.1.4'

loop_
_geom_angle_atom_site_label_1
_geom_angle_atom_site_label_2
_geom_angle_atom_site_label_3
_geom_angle
C6 C1 C2 118.35(10)
C6 C1 N1 121.63(10)
C2 C1 N1 119.98(10)
C3 C2 C1 120.41(11)
C3 C2 H2 119.8
C1 C2 H2 119.8
C4 C3 C2 121.00(11)
C4 C3 H3 119.5
C2 C3 H3 119.5
C5 C4 C3 118.87(11)
C5 C4 H4 120.6
C3 C4 H4 120.6
C4 C5 C6 121.16(11)
C4 C5 H5 119.4
C6 C5 H5 119.4
C5 C6 C1 120.16(11)
C5 C6 H6 119.9
C1 C6 H6 119.9
N2 C7 C8 114.73(10)
N2 C7 C9 126.70(10)
C8 C7 C9 118.49(9)
C7 C8 H8A 109.5
C7 C8 H8B 109.5
H8A C8 H8B 109.5
C7 C8 H8C 109.5
H8A C8 H8C 109.5
H8B C8 H8C 109.5
C7 C9 C12 109.51(8)
C7 C9 C11 108.84(9)
C12 C9 C11 108.30(9)
C7 C9 C10 111.28(9)
C12 C9 C10 111.35(9)
C11 C9 C10 107.45(9)
C9 C10 H10A 109.5
C9 C10 H10B 109.5
H10A C10 H10B 109.5
C9 C10 H10C 109.5
H10A C10 H10C 109.5
H10B C10 H10C 109.5
C9 C11 H11A 109.5
C9 C11 H11B 109.5
H11A C11 H11B 109.5
C9 C11 H11C 109.5
H11A C11 H11C 109.5
H11B C11 H11C 109.5
C13 C12 C9 114.36(8)
C13 C12 H12A 108.7
C9 C12 H12A 108.7
C13 C12 H12B 108.7
C9 C12 H12B 108.7
H12A C12 H12B 107.6
N1 C13 C12 107.50(8)
N1 C13 C14 110.02(8)
C12 C13 C14 115.93(8)
N1 C13 H13 107.7
C12 C13 H13 107.7
C14 C13 H13 107.7
C15 C14 C13 114.67(8)
C15 C14 H14A 108.6
C13 C14 H14A 108.6
C15 C14 H14B 108.6
C13 C14 H14B 108.6
H14A C14 H14B 107.6
C20 C15 C16 118.53(10)
C20 C15 C14 120.49(9)
C16 C15 C14 120.95(9)
C17 C16 C15 120.59(10)
C17 C16 H16 119.7
C15 C16 H16 119.7
C18 C17 C16 120.43(11)
C18 C17 H17 119.8
C16 C17 H17 119.8
C19 C18 C17 119.37(11)
C19 C18 H18 120.3
C17 C18 H18 120.3
C18 C19 C20 120.41(11)
C18 C19 H19 119.8
C20 C19 H19 119.8
C19 C20 C15 120.66(11)
C19 C20 H20 119.7
C15 C20 H20 119.7
N2 N1 C1 114.06(8)
N2 N1 C13 117.93(8)
C1 N1 C13 120.95(9)
C7 N2 N1 119.75(9)

loop_
_geom_bond_atom_site_label_1
_geom_bond_atom_site_label_2
_geom_bond_distance
C1 C6 1.4017(16)
C1 C2 1.4054(15)
C1 N1 1.4062(13)
C2 C3 1.3893(15)
C2 H2 0.95
C3 C4 1.3867(19)
C3 H3 0.95
C4 C5 1.3834(18)
C4 H4 0.95
C5 C6 1.3948(16)
C5 H5 0.95
C6 H6 0.95
C7 N2 1.2881(14)
C7 C8 1.5073(15)
C7 C9 1.5233(15)
C8 H8A 0.98
C8 H8B 0.98
C8 H8C 0.98
C9 C12 1.5364(15)
C9 C11 1.5422(15)
C9 C10 1.5429(15)
C10 H10A 0.98
C10 H10B 0.98
C10 H10C 0.98
C11 H11A 0.98
C11 H11B 0.98
C11 H11C 0.98
C12 C13 1.5258(14)
C12 H12A 0.99
C12 H12B 0.99
C13 N1 1.4634(12)
C13 C14 1.5436(14)
C13 H13 1.0
C14 C15 1.5100(14)
C14 H14A 0.99
C14 H14B 0.99
C15 C20 1.3932(15)
C15 C16 1.3949(15)
C16 C17 1.3919(15)
C16 H16 0.95
C17 C18 1.3858(17)
C17 H17 0.95
C18 C19 1.3842(18)
C18 H18 0.95
C19 C20 1.3924(16)
C19 H19 0.95
C20 H20 0.95
N1 N2 1.3913(12)
